data_7010234
loop_
_publ_author_name
'Kato, Masako'
'Takahashi, Junko'
'Sugimoto, Yukihiro'
'Kosuge, Chizuko'
'Kishi, Shinobu'
'Yano, Shigenobu'

_publ_section_title
;
 Selective formation of integrated stacks of
 (\a-diimine)(ethylenediamine)platinum(II) and neutral \p systems of
 the phenanthrene type&#x200A;&#x2020;
;
_journal_issue 5
_journal_name_full 'Journal of the Chemical Society, Dalton Transactions'
_journal_page_first 747
_journal_paper_doi 10.1039/b007292n
_journal_year 2001
_chemical_formula_moiety 'C26 H28 F12 N6 O2 P2 Pt '
_chemical_formula_sum 'C26 H28 F12 N6 O2 P2 Pt'
_chemical_formula_weight 941.56
_space_group_IT_number 14
_symmetry_cell_setting monoclinic
_symmetry_Int_Tables_number 14
_symmetry_space_group_name_Hall '-P 2ybc'
_symmetry_space_group_name_H-M 'P 1 21/c 1'
_audit_creation_date 'Mon Aug 22 11:45:23 2000'
_audit_creation_method 'from TEXRAY.INF file'
_cell_angle_alpha 90
_cell_angle_beta 102.64(4)
_cell_angle_gamma 90
_cell_formula_units_Z 4
_cell_length_a 6.945(5)
_cell_length_b 35.895(8)
_cell_length_c 13.249(5)
_cell_measurement_reflns_used 24
_cell_measurement_temperature 293.2
_cell_measurement_theta_max 14.8
_cell_measurement_theta_min 12.7
_cell_volume 3223(3)
_computing_cell_refinement 'Rigaku/AFC Diffractometer Control'
_computing_data_collection 'Rigaku/AFC Diffractometer Control'
_computing_data_reduction teXsan
_computing_publication_material teXsan
_computing_structure_refinement SHELXL93
_diffrn_ambient_temperature 293.2
_diffrn_measurement_device_type 'Rigaku AFC7R'
_diffrn_measurement_method \w
_diffrn_orient_matrix_UB_11 0.06063
_diffrn_orient_matrix_UB_12 -0.02276
_diffrn_orient_matrix_UB_13 -0.02360
_diffrn_orient_matrix_UB_21 0.10829
_diffrn_orient_matrix_UB_22 0.00092
_diffrn_orient_matrix_UB_23 0.06363
_diffrn_orient_matrix_UB_31 -0.07983
_diffrn_orient_matrix_UB_32 -0.01604
_diffrn_orient_matrix_UB_33 0.03711
_diffrn_radiation_detector 'scintillation counter'
_diffrn_radiation_monochromator graphite
_diffrn_radiation_source 'Rigaku rotating anode'
_diffrn_radiation_type 'Mo K\a'
_diffrn_radiation_wavelength 0.7107
_diffrn_reflns_av_R_equivalents 0.074
_diffrn_reflns_av_sigmaI/netI 0.242
_diffrn_reflns_limit_h_max 0
_diffrn_reflns_limit_h_min -9
_diffrn_reflns_limit_k_max 0
_diffrn_reflns_limit_k_min -46
_diffrn_reflns_limit_l_max 17
_diffrn_reflns_limit_l_min -16
_diffrn_reflns_number 7974
_diffrn_reflns_reduction_process 'Lp corrections applied'
_diffrn_reflns_theta_max 27.51
_diffrn_reflns_theta_min 2.27
_diffrn_standards_decay_% -1.19
_diffrn_standards_interval_count 150
_diffrn_standards_number 3
_exptl_absorpt_coefficient_mu 4.542
_exptl_absorpt_correction_T_max 0.873
_exptl_absorpt_correction_T_min 0.728
_exptl_absorpt_correction_type analytical
_exptl_absorpt_process_details Tompa_analytical
_exptl_crystal_colour colorless
_exptl_crystal_density_diffrn 1.940
_exptl_crystal_density_method 'not measured'
_exptl_crystal_description prismatic
_exptl_crystal_F_000 1832.00
_exptl_crystal_size_max 0.230
_exptl_crystal_size_mid 0.030
_exptl_crystal_size_min 0.020
_refine_diff_density_max 0.83
_refine_diff_density_min -1.82
_refine_diff_density_rms 0.16
_refine_ls_extinction_coef 0.0000
_refine_ls_extinction_expression Fc^*^=kFc[1+0.001xFc^2^\l^3^/sin(2\q)]^-1/4^
_refine_ls_extinction_method SHELXL
_refine_ls_goodness_of_fit_ref 0.954
_refine_ls_hydrogen_treatment constr
_refine_ls_matrix_type full
_refine_ls_number_parameters 442
_refine_ls_number_reflns 7384
_refine_ls_number_restraints 0
_refine_ls_restrained_S_all 0.954
_refine_ls_R_factor_all 0.2332
_refine_ls_R_factor_gt 0.0461
_refine_ls_shift/su_max 0.0120
_refine_ls_shift/su_mean 0.0010
_refine_ls_structure_factor_coef Fsqd
_refine_ls_weighting_details 'w = 1/[\s^2^(Fo^2^) + (0.0502P)^2^+0.0000P] where P=(Fo^2^+2Fc^2^)/3'
_refine_ls_weighting_scheme calc
_refine_ls_wR_factor_ref 0.1517
_reflns_number_gt 2782
_reflns_number_total 7384
_reflns_threshold_expression >2.0sigma(I)
_cod_data_source_file b007292n.txt
_cod_data_source_block '[Pt(en)(phen)](PF6)2.phen.2H2O(2)'
_cod_original_cell_volume 3223(2)
_cod_original_sg_symbol_H-M 'P 21/c       '
_cod_original_formula_sum 'C26 H28 F12 N6 O2 P2 Pt '
_cod_database_code 7010234

loop_
_symmetry_equiv_pos_as_xyz
x,y,z
-x,1/2+y,1/2-z
-x,-y,-z
x,1/2-y,1/2+z

loop_
_atom_site_label
_atom_site_type_symbol
_atom_site_fract_x
_atom_site_fract_y
_atom_site_fract_z
_atom_site_U_iso_or_equiv
_atom_site_adp_type
_atom_site_occupancy
_atom_site_refinement_flags
_atom_site_disorder_assembly
_atom_site_disorder_group
Pt1 Pt 0.34936(6) 0.10689(1) 0.62188(3) 0.0478(1) Uani 1.00 . . .
P1 P 0.2833(6) -0.0469(1) 0.7511(3) 0.077(1) Uani 1.00 . . .
P2 P 0.0435(6) -0.1931(1) 0.7397(3) 0.0657(10) Uani 1.00 . . .
F1 F 0.018(1) -0.1637(2) 0.6510(6) 0.105(3) Uani 1.00 . . .
F2 F 0.069(2) -0.2227(3) 0.8285(8) 0.162(5) Uani 1.00 . . .
F3 F 0.138(2) -0.2190(4) 0.675(1) 0.199(7) Uani 1.00 . . .
F4 F -0.157(2) -0.2104(4) 0.6894(8) 0.181(6) Uani 1.00 . . .
F5 F -0.047(3) -0.1671(4) 0.8034(10) 0.214(7) Uani 1.00 . . .
F6 F 0.249(2) -0.1771(4) 0.7887(8) 0.170(6) Uani 1.00 . . .
F7 F 0.125(1) -0.0157(2) 0.7071(7) 0.108(3) Uani 1.00 . . .
F8 F 0.439(1) -0.0785(3) 0.7933(8) 0.129(4) Uani 1.00 . . .
F9 F 0.210(2) -0.0699(4) 0.6510(8) 0.175(6) Uani 1.00 . . .
F10 F 0.135(2) -0.0642(5) 0.803(1) 0.213(8) Uani 1.00 . . .
F11 F 0.361(2) -0.0235(4) 0.850(1) 0.205(7) Uani 1.00 . . .
F12 F 0.438(2) -0.0281(4) 0.705(1) 0.191(6) Uani 1.00 . . .
O1 O 0.482(2) 0.1420(3) 0.3471(8) 0.110(4) Uani 1.00 . . .
O2 O 0.730(1) 0.0317(3) 0.6454(9) 0.100(3) Uani 1.00 . . .
N1 N 0.319(2) 0.0501(3) 0.6172(8) 0.072(3) Uani 1.00 . . .
N2 N 0.249(1) 0.1020(3) 0.4663(7) 0.061(3) Uani 1.00 . . .
N3 N 0.372(1) 0.1631(2) 0.6337(7) 0.048(2) Uani 1.00 . . .
N4 N 0.461(1) 0.1112(3) 0.7757(7) 0.049(2) Uani 1.00 . . .
N5 N -0.118(1) 0.1073(3) 0.6605(9) 0.064(3) Uani 1.00 . . .
N6 N 0.023(2) 0.0657(3) 0.8318(9) 0.069(3) Uani 1.00 . . .
C1 C 0.213(2) 0.0381(4) 0.512(1) 0.085(4) Uani 1.00 . . .
C2 C 0.274(2) 0.0631(4) 0.435(1) 0.079(4) Uani 1.00 . . .
C3 C 0.323(2) 0.1886(3) 0.5608(9) 0.057(3) Uani 1.00 . . .
C4 C 0.344(2) 0.2260(4) 0.582(1) 0.070(4) Uani 1.00 . . .
C5 C 0.416(2) 0.2388(3) 0.680(1) 0.064(3) Uani 1.00 . . .
C6 C 0.469(2) 0.2116(4) 0.7604(9) 0.059(3) Uani 1.00 . . .
C7 C 0.546(2) 0.2208(4) 0.864(1) 0.072(4) Uani 1.00 . . .
C8 C 0.596(2) 0.1943(4) 0.9394(10) 0.070(4) Uani 1.00 . . .
C9 C 0.573(2) 0.1562(4) 0.9128(9) 0.057(3) Uani 1.00 . . .
C10 C 0.620(2) 0.1266(5) 0.9824(9) 0.070(4) Uani 1.00 . . .
C11 C 0.592(2) 0.0906(4) 0.946(1) 0.070(4) Uani 1.00 . . .
C12 C 0.511(2) 0.0838(3) 0.8439(10) 0.056(3) Uani 1.00 . . .
C13 C 0.492(2) 0.1468(3) 0.8070(8) 0.047(3) Uani 1.00 . . .
C14 C 0.443(2) 0.1741(3) 0.7327(8) 0.047(3) Uani 1.00 . . .
C15 C -0.175(2) 0.1277(5) 0.577(1) 0.075(4) Uani 1.00 . . .
C16 C -0.169(2) 0.1666(5) 0.576(1) 0.087(5) Uani 1.00 . . .
C17 C -0.098(2) 0.1852(4) 0.669(2) 0.087(4) Uani 1.00 . . .
C18 C -0.035(2) 0.1642(4) 0.760(1) 0.066(4) Uani 1.00 . . .
C19 C 0.028(2) 0.1811(4) 0.856(1) 0.076(4) Uani 1.00 . . .
C20 C 0.090(2) 0.1606(5) 0.943(1) 0.079(4) Uani 1.00 . . .
C21 C 0.085(2) 0.1204(4) 0.938(1) 0.070(4) Uani 1.00 . . .
C22 C 0.144(2) 0.0986(5) 1.027(1) 0.082(4) Uani 1.00 . . .
C23 C 0.138(2) 0.0610(5) 1.017(1) 0.089(5) Uani 1.00 . . .
C24 C 0.079(2) 0.0462(4) 0.917(1) 0.092(5) Uani 1.00 . . .
C25 C 0.020(2) 0.1032(4) 0.843(1) 0.061(3) Uani 1.00 . . .
C26 C -0.045(2) 0.1245(4) 0.751(1) 0.060(3) Uani 1.00 . . .
H1 H 0.2470 0.0422 0.6668 0.0717 Uiso 1.00 . . .
H2 H 0.4463 0.0386 0.6329 0.0717 Uiso 1.00 . . .
H3 H 0.0745 0.0399 0.5073 0.0855 Uiso 1.00 . . .
H4 H 0.2459 0.0130 0.5003 0.0855 Uiso 1.00 . . .
H5 H 0.1935 0.0587 0.3682 0.0795 Uiso 1.00 . . .
H6 H 0.4080 0.0590 0.4336 0.0795 Uiso 1.00 . . .
H7 H 0.3198 0.1185 0.4316 0.0608 Uiso 1.00 . . .
H8 H 0.1117 0.1087 0.4485 0.0608 Uiso 1.00 . . .
H9 H 0.2747 0.1810 0.4906 0.0571 Uiso 1.00 . . .
H10 H 0.3067 0.2433 0.5267 0.0698 Uiso 1.00 . . .
H11 H 0.4291 0.2644 0.6944 0.0641 Uiso 1.00 . . .
H12 H 0.5615 0.2459 0.8833 0.0719 Uiso 1.00 . . .
H13 H 0.6511 0.2012 1.0090 0.0700 Uiso 1.00 . . .
H14 H 0.6740 0.1310 1.0549 0.0700 Uiso 1.00 . . .
H15 H 0.6264 0.0704 0.9936 0.0700 Uiso 1.00 . . .
H16 H 0.4893 0.0585 0.8213 0.0563 Uiso 1.00 . . .
H17 H -0.2234 0.1149 0.5116 0.0748 Uiso 1.00 . . .
H18 H -0.2109 0.1806 0.5155 0.0871 Uiso 1.00 . . .
H19 H -0.0919 0.2115 0.6718 0.0869 Uiso 1.00 . . .
H20 H 0.0279 0.2080 0.8625 0.0762 Uiso 1.00 . . .
H21 H 0.1348 0.1727 1.0079 0.0791 Uiso 1.00 . . .
H22 H 0.1837 0.1099 1.0938 0.0817 Uiso 1.00 . . .
H23 H 0.1686 0.0451 1.0757 0.0895 Uiso 1.00 . . .
H24 H 0.0822 0.0201 0.9115 0.0922 Uiso 1.00 . . .
H25 H 0.8337 0.0496 0.6771 0.1003 Uiso 1.00 . . .

loop_
_atom_site_aniso_label
_atom_site_aniso_U_11
_atom_site_aniso_U_22
_atom_site_aniso_U_33
_atom_site_aniso_U_12
_atom_site_aniso_U_13
_atom_site_aniso_U_23
Pt1 0.0410(2) 0.0532(3) 0.0495(2) -0.0002(3) 0.0106(2) -0.0008(3)
P1 0.090(3) 0.079(3) 0.063(2) 0.016(2) 0.020(2) 0.016(2)
P2 0.084(3) 0.059(2) 0.050(2) 0.000(2) 0.004(2) 0.004(2)
F1 0.140(8) 0.082(6) 0.080(6) -0.005(5) -0.002(5) 0.030(5)
F2 0.19(1) 0.138(9) 0.129(9) -0.041(9) -0.026(8) 0.070(7)
F3 0.29(2) 0.15(1) 0.17(1) 0.10(1) 0.10(1) -0.021(9)
F4 0.15(1) 0.25(1) 0.121(9) -0.12(1) -0.033(7) 0.060(9)
F5 0.35(2) 0.19(1) 0.135(10) 0.09(1) 0.14(1) -0.009(9)
F6 0.15(1) 0.20(1) 0.128(9) -0.064(10) -0.052(8) 0.057(9)
F7 0.123(8) 0.082(6) 0.113(7) 0.028(6) 0.010(6) 0.010(5)
F8 0.124(8) 0.125(8) 0.123(8) 0.050(7) -0.007(6) 0.021(6)
F9 0.18(1) 0.19(1) 0.117(8) 0.087(10) -0.049(8) -0.071(8)
F10 0.18(1) 0.26(2) 0.23(2) 0.06(1) 0.12(1) 0.15(1)
F11 0.16(1) 0.22(1) 0.19(1) 0.06(1) -0.058(10) -0.12(1)
F12 0.16(1) 0.17(1) 0.28(2) 0.036(10) 0.13(1) 0.09(1)
O1 0.093(8) 0.138(10) 0.101(8) -0.016(7) 0.023(6) 0.015(7)
O2 0.071(7) 0.075(7) 0.147(10) -0.001(5) 0.004(6) -0.031(6)
N1 0.060(7) 0.076(7) 0.072(7) 0.004(6) -0.001(6) 0.007(6)
N2 0.069(6) 0.063(7) 0.052(6) -0.001(6) 0.015(5) -0.006(5)
N3 0.043(5) 0.049(5) 0.058(6) 0.005(5) 0.021(5) -0.001(5)
N4 0.034(4) 0.056(6) 0.058(6) -0.004(5) 0.013(4) 0.005(5)
N5 0.045(5) 0.067(7) 0.081(7) -0.002(6) 0.018(5) 0.001(7)
N6 0.059(7) 0.064(8) 0.085(8) -0.004(6) 0.021(6) 0.009(6)
C1 0.08(1) 0.069(10) 0.10(1) -0.011(8) 0.012(9) -0.013(9)
C2 0.09(1) 0.071(10) 0.075(9) 0.000(8) 0.013(8) -0.019(8)
C3 0.053(7) 0.058(8) 0.063(8) 0.001(6) 0.017(6) 0.008(7)
C4 0.072(9) 0.060(9) 0.082(9) 0.005(7) 0.027(8) 0.006(8)
C5 0.063(8) 0.054(8) 0.077(9) 0.001(7) 0.019(7) -0.007(7)
C6 0.041(6) 0.086(10) 0.051(7) -0.013(7) 0.012(6) -0.003(7)
C7 0.055(8) 0.081(10) 0.09(1) 0.004(8) 0.030(8) -0.013(8)
C8 0.060(8) 0.10(1) 0.057(8) 0.000(8) 0.019(7) -0.021(8)
C9 0.037(6) 0.079(9) 0.053(7) 0.000(6) 0.005(5) -0.001(7)
C10 0.053(8) 0.11(1) 0.046(8) 0.008(8) 0.002(6) -0.006(8)
C11 0.063(9) 0.09(1) 0.054(9) 0.010(8) 0.016(7) 0.031(8)
C12 0.058(8) 0.043(7) 0.068(8) 0.008(6) 0.013(6) 0.018(6)
C13 0.037(6) 0.064(8) 0.042(6) -0.001(6) 0.011(5) -0.009(6)
C14 0.040(6) 0.051(7) 0.050(7) -0.008(6) 0.014(5) -0.003(6)
C15 0.043(7) 0.10(1) 0.081(10) 0.008(8) 0.021(7) 0.002(9)
C16 0.053(9) 0.11(1) 0.11(1) 0.014(9) 0.031(9) 0.05(1)
C17 0.061(9) 0.08(1) 0.13(1) 0.003(8) 0.032(9) 0.00(1)
C18 0.044(7) 0.08(1) 0.083(10) -0.002(7) 0.024(7) 0.004(8)
C19 0.056(8) 0.069(9) 0.11(1) -0.003(8) 0.043(9) -0.026(10)
C20 0.07(1) 0.09(1) 0.08(1) -0.026(9) 0.022(8) -0.040(9)
C21 0.047(7) 0.09(1) 0.071(9) -0.005(7) 0.016(7) -0.002(8)
C22 0.069(9) 0.10(1) 0.076(10) 0.010(9) 0.019(8) -0.004(9)
C23 0.08(1) 0.10(1) 0.09(1) 0.00(1) 0.033(9) 0.03(1)
C24 0.10(1) 0.08(1) 0.10(1) -0.008(10) 0.04(1) 0.00(1)
C25 0.046(6) 0.060(8) 0.083(9) 0.008(7) 0.026(6) -0.010(8)
C26 0.042(7) 0.063(8) 0.086(10) -0.006(6) 0.036(7) -0.005(8)

loop_
_atom_type_symbol
_atom_type_description
_atom_type_scat_dispersion_real
_atom_type_scat_dispersion_imag
_atom_type_scat_source
C C 0.003 0.002
;International Tables for Crystallography
(1992, Vol. C, Tables 4.2.6.8 and 6.1.1.4)
;
H H 0.000 0.000
;International Tables for Crystallography
(1992, Vol. C, Table 6.1.1.4)
;
F F 0.017 0.010
;International Tables for Crystallography
(1992, Vol. C, Tables 4.2.6.8 and 6.1.1.4)
;
N N 0.006 0.003
;International Tables for Crystallography
(1992, Vol. C, Tables 4.2.6.8 and 6.1.1.4)
;
O O 0.011 0.006
;International Tables for Crystallography
(1992, Vol. C, Tables 4.2.6.8 and 6.1.1.4)
;
P P 0.102 0.094
;International Tables for Crystallography
(1992, Vol. C, Tables 4.2.6.8 and 6.1.1.4)
;
Pt Pt -1.703 8.390
;International Tables for Crystallography
(1992, Vol. C, Tables 4.2.6.8 and 6.1.1.4)
;

loop_
_geom_angle_atom_site_label_1
_geom_angle_atom_site_label_2
_geom_angle_atom_site_label_3
_geom_angle
_geom_angle_site_symmetry_1
_geom_angle_site_symmetry_2
_geom_angle_site_symmetry_3
_geom_angle_publ_flag
N1 PT1 N2 82.7(4) 1_555 1_555 1_555 yes
N1 PT1 N3 176.7(4) 1_555 1_555 1_555 yes
N1 PT1 N4 96.9(4) 1_555 1_555 1_555 yes
N2 PT1 N3 99.6(4) 1_555 1_555 1_555 yes
N2 PT1 N4 177.7(4) 1_555 1_555 1_555 yes
N3 PT1 N4 80.8(4) 1_555 1_555 1_555 yes
F7 P1 F8 179.0(5) 1_555 1_555 1_555 yes
F7 P1 F9 89.5(6) 1_555 1_555 1_555 yes
F7 P1 F10 88.4(7) 1_555 1_555 1_555 yes
F7 P1 F11 90.7(6) 1_555 1_555 1_555 yes
F7 P1 F12 91.7(6) 1_555 1_555 1_555 yes
F8 P1 F9 89.5(6) 1_555 1_555 1_555 yes
F8 P1 F10 91.6(7) 1_555 1_555 1_555 yes
F8 P1 F11 90.3(6) 1_555 1_555 1_555 yes
F8 P1 F12 88.4(7) 1_555 1_555 1_555 yes
F9 P1 F10 92.4(8) 1_555 1_555 1_555 yes
F9 P1 F11 178.3(8) 1_555 1_555 1_555 yes
F9 P1 F12 91.0(8) 1_555 1_555 1_555 yes
F10 P1 F11 89.2(8) 1_555 1_555 1_555 yes
F10 P1 F12 176.5(8) 1_555 1_555 1_555 yes
F11 P1 F12 87.3(8) 1_555 1_555 1_555 yes
F1 P2 F2 179.8(5) 1_555 1_555 1_555 yes
F1 P2 F3 89.0(6) 1_555 1_555 1_555 yes
F1 P2 F4 90.2(6) 1_555 1_555 1_555 yes
F1 P2 F5 90.7(6) 1_555 1_555 1_555 yes
F1 P2 F6 90.5(6) 1_555 1_555 1_555 yes
F2 P2 F3 90.9(7) 1_555 1_555 1_555 yes
F2 P2 F4 89.6(7) 1_555 1_555 1_555 yes
F2 P2 F5 89.5(7) 1_555 1_555 1_555 yes
F2 P2 F6 89.7(7) 1_555 1_555 1_555 yes
F3 P2 F4 88.3(8) 1_555 1_555 1_555 yes
F3 P2 F5 179.1(9) 1_555 1_555 1_555 yes
F3 P2 F6 89.4(8) 1_555 1_555 1_555 yes
F4 P2 F5 92.5(8) 1_555 1_555 1_555 yes
F4 P2 F6 177.6(8) 1_555 1_555 1_555 yes
F5 P2 F6 89.8(8) 1_555 1_555 1_555 yes
PT1 N1 C1 109.9(8) 1_555 1_555 1_555 yes
PT1 N1 H1 110.1(8) 1_555 1_555 1_555 no
PT1 N1 H2 109.9(8) 1_555 1_555 1_555 no
C1 N1 H1 109(1) 1_555 1_555 1_555 no
C1 N1 H2 108(1) 1_555 1_555 1_555 no
H1 N1 H2 108(1) 1_555 1_555 1_555 no
PT1 N2 C2 109.1(7) 1_555 1_555 1_555 yes
PT1 N2 H7 109.6(7) 1_555 1_555 1_555 no
PT1 N2 H8 109.3(8) 1_555 1_555 1_555 no
C2 N2 H7 110(1) 1_555 1_555 1_555 no
C2 N2 H8 110.0(10) 1_555 1_555 1_555 no
H7 N2 H8 108.6(9) 1_555 1_555 1_555 no
PT1 N3 C3 129.1(8) 1_555 1_555 1_555 yes
PT1 N3 C14 111.6(7) 1_555 1_555 1_555 yes
C3 N3 C14 119.3(10) 1_555 1_555 1_555 yes
PT1 N4 C12 127.9(8) 1_555 1_555 1_555 yes
PT1 N4 C13 112.6(7) 1_555 1_555 1_555 yes
C12 N4 C13 119.4(9) 1_555 1_555 1_555 yes
C15 N5 C26 118(1) 1_555 1_555 1_555 yes
C24 N6 C25 116(1) 1_555 1_555 1_555 yes
N1 C1 C2 107(1) 1_555 1_555 1_555 yes
N1 C1 H3 108(1) 1_555 1_555 1_555 no
N1 C1 H4 109(1) 1_555 1_555 1_555 no
C2 C1 H3 110(1) 1_555 1_555 1_555 no
C2 C1 H4 110(1) 1_555 1_555 1_555 no
H3 C1 H4 109(1) 1_555 1_555 1_555 no
N2 C2 C1 108(1) 1_555 1_555 1_555 yes
N2 C2 H5 109(1) 1_555 1_555 1_555 no
N2 C2 H6 109(1) 1_555 1_555 1_555 no
C1 C2 H5 109(1) 1_555 1_555 1_555 no
C1 C2 H6 110(1) 1_555 1_555 1_555 no
H5 C2 H6 109(1) 1_555 1_555 1_555 no
N3 C3 C4 121(1) 1_555 1_555 1_555 yes
N3 C3 H9 119(1) 1_555 1_555 1_555 no
C4 C3 H9 118(1) 1_555 1_555 1_555 no
C3 C4 C5 121(1) 1_555 1_555 1_555 yes
C3 C4 H10 118(1) 1_555 1_555 1_555 no
C5 C4 H10 119(1) 1_555 1_555 1_555 no
C4 C5 C6 117(1) 1_555 1_555 1_555 yes
C4 C5 H11 121(1) 1_555 1_555 1_555 no
C6 C5 H11 121(1) 1_555 1_555 1_555 no
C5 C6 C7 123(1) 1_555 1_555 1_555 yes
C5 C6 C14 117(1) 1_555 1_555 1_555 yes
C7 C6 C14 118(1) 1_555 1_555 1_555 yes
C6 C7 C8 122(1) 1_555 1_555 1_555 yes
C6 C7 H12 119(1) 1_555 1_555 1_555 no
C8 C7 H12 118(1) 1_555 1_555 1_555 no
C7 C8 C9 119(1) 1_555 1_555 1_555 yes
C7 C8 H13 120(1) 1_555 1_555 1_555 no
C9 C8 H13 119(1) 1_555 1_555 1_555 no
C8 C9 C10 125(1) 1_555 1_555 1_555 yes
C8 C9 C13 118(1) 1_555 1_555 1_555 yes
C10 C9 C13 116(1) 1_555 1_555 1_555 yes
C9 C10 C11 119(1) 1_555 1_555 1_555 yes
C9 C10 H14 121(1) 1_555 1_555 1_555 no
C11 C10 H14 119(1) 1_555 1_555 1_555 no
C10 C11 C12 120(1) 1_555 1_555 1_555 yes
C10 C11 H15 119(1) 1_555 1_555 1_555 no
C12 C11 H15 120(1) 1_555 1_555 1_555 no
N4 C12 C11 122(1) 1_555 1_555 1_555 yes
N4 C12 H16 119(1) 1_555 1_555 1_555 no
C11 C12 H16 118(1) 1_555 1_555 1_555 no
N4 C13 C9 121(1) 1_555 1_555 1_555 yes
N4 C13 C14 117.1(9) 1_555 1_555 1_555 yes
C9 C13 C14 120(1) 1_555 1_555 1_555 yes
N3 C14 C6 122(1) 1_555 1_555 1_555 yes
N3 C14 C13 117(1) 1_555 1_555 1_555 yes
C6 C14 C13 120.0(10) 1_555 1_555 1_555 yes
N5 C15 C16 123(1) 1_555 1_555 1_555 yes
N5 C15 H17 118(1) 1_555 1_555 1_555 no
C16 C15 H17 118(1) 1_555 1_555 1_555 no
C15 C16 C17 118(1) 1_555 1_555 1_555 yes
C15 C16 H18 122(1) 1_555 1_555 1_555 no
C17 C16 H18 119(1) 1_555 1_555 1_555 no
C16 C17 C18 118(1) 1_555 1_555 1_555 yes
C16 C17 H19 120(1) 1_555 1_555 1_555 no
C18 C17 H19 120(1) 1_555 1_555 1_555 no
C17 C18 C19 121(1) 1_555 1_555 1_555 yes
C17 C18 C26 118(1) 1_555 1_555 1_555 yes
C19 C18 C26 120(1) 1_555 1_555 1_555 yes
C18 C19 C20 121(1) 1_555 1_555 1_555 yes
C18 C19 H20 120(1) 1_555 1_555 1_555 no
C20 C19 H20 118(1) 1_555 1_555 1_555 no
C19 C20 C21 120(1) 1_555 1_555 1_555 yes
C19 C20 H21 119(1) 1_555 1_555 1_555 no
C21 C20 H21 119(1) 1_555 1_555 1_555 no
C20 C21 C22 121(1) 1_555 1_555 1_555 yes
C20 C21 C25 118(1) 1_555 1_555 1_555 yes
C22 C21 C25 119(1) 1_555 1_555 1_555 yes
C21 C22 C23 118(1) 1_555 1_555 1_555 yes
C21 C22 H22 120(1) 1_555 1_555 1_555 no
C23 C22 H22 120(1) 1_555 1_555 1_555 no
C22 C23 C24 118(1) 1_555 1_555 1_555 yes
C22 C23 H23 120(1) 1_555 1_555 1_555 no
C24 C23 H23 120(1) 1_555 1_555 1_555 no
N6 C24 C23 125(1) 1_555 1_555 1_555 yes
N6 C24 H24 117(1) 1_555 1_555 1_555 no
C23 C24 H24 116(1) 1_555 1_555 1_555 no
N6 C25 C21 121(1) 1_555 1_555 1_555 yes
N6 C25 C26 117(1) 1_555 1_555 1_555 yes
C21 C25 C26 121(1) 1_555 1_555 1_555 yes
N5 C26 C18 121(1) 1_555 1_555 1_555 yes
N5 C26 C25 120(1) 1_555 1_555 1_555 yes
C18 C26 C25 118(1) 1_555 1_555 1_555 yes

loop_
_geom_bond_atom_site_label_1
_geom_bond_atom_site_label_2
_geom_bond_distance
_geom_bond_site_symmetry_1
_geom_bond_site_symmetry_2
_geom_bond_publ_flag
PT1 N1 2.05(1) 1_555 1_555 yes
PT1 N2 2.034(9) 1_555 1_555 yes
PT1 N3 2.029(9) 1_555 1_555 yes
PT1 N4 2.022(9) 1_555 1_555 yes
P1 F7 1.587(9) 1_555 1_555 yes
P1 F8 1.58(1) 1_555 1_555 yes
P1 F9 1.55(1) 1_555 1_555 yes
P1 F10 1.49(2) 1_555 1_555 yes
P1 F11 1.55(1) 1_555 1_555 yes
P1 F12 1.51(2) 1_555 1_555 yes
P2 F1 1.561(9) 1_555 1_555 yes
P2 F2 1.57(1) 1_555 1_555 yes
P2 F3 1.51(2) 1_555 1_555 yes
P2 F4 1.53(1) 1_555 1_555 yes
P2 F5 1.49(2) 1_555 1_555 yes
P2 F6 1.54(1) 1_555 1_555 yes
O2 H25 0.988 1_555 1_555 no
N1 C1 1.50(2) 1_555 1_555 yes
N1 H1 0.952 1_555 1_555 no
N1 H2 0.957 1_555 1_555 no
N2 C2 1.48(2) 1_555 1_555 yes
N2 H7 0.953 1_555 1_555 no
N2 H8 0.958 1_555 1_555 no
N3 C3 1.32(1) 1_555 1_555 yes
N3 C14 1.35(1) 1_555 1_555 yes
N4 C12 1.33(1) 1_555 1_555 yes
N4 C13 1.34(2) 1_555 1_555 yes
N5 C15 1.31(2) 1_555 1_555 yes
N5 C26 1.35(2) 1_555 1_555 yes
N6 C24 1.32(2) 1_555 1_555 yes
N6 C25 1.36(2) 1_555 1_555 yes
C1 C2 1.48(2) 1_555 1_555 yes
C1 H3 0.953 1_555 1_555 no
C1 H4 0.950 1_555 1_555 no
C2 H5 0.955 1_555 1_555 no
C2 H6 0.945 1_555 1_555 no
C3 C4 1.37(2) 1_555 1_555 yes
C3 H9 0.957 1_555 1_555 no
C4 C5 1.37(2) 1_555 1_555 yes
C4 H10 0.955 1_555 1_555 no
C5 C6 1.43(2) 1_555 1_555 yes
C5 H11 0.940 1_555 1_555 no
C6 C7 1.40(2) 1_555 1_555 yes
C6 C14 1.40(2) 1_555 1_555 yes
C7 C8 1.37(2) 1_555 1_555 yes
C7 H12 0.937 1_555 1_555 no
C8 C9 1.41(2) 1_555 1_555 yes
C8 H13 0.949 1_555 1_555 no
C9 C10 1.40(2) 1_555 1_555 yes
C9 C13 1.43(2) 1_555 1_555 yes
C10 C11 1.37(2) 1_555 1_555 yes
C10 H14 0.965 1_555 1_555 no
C11 C12 1.37(2) 1_555 1_555 yes
C11 H15 0.955 1_555 1_555 no
C12 H16 0.958 1_555 1_555 no
C13 C14 1.38(2) 1_555 1_555 yes
C15 C16 1.40(3) 1_555 1_555 yes
C15 H17 0.975 1_555 1_555 no
C16 C17 1.39(2) 1_555 1_555 yes
C16 H18 0.940 1_555 1_555 no
C17 C18 1.40(2) 1_555 1_555 yes
C17 H19 0.947 1_555 1_555 no
C18 C19 1.39(2) 1_555 1_555 yes
C18 C26 1.43(2) 1_555 1_555 yes
C19 C20 1.35(2) 1_555 1_555 yes
C19 H20 0.970 1_555 1_555 no
C20 C21 1.44(2) 1_555 1_555 yes
C20 H21 0.956 1_555 1_555 no
C21 C22 1.40(2) 1_555 1_555 yes
C21 C25 1.39(2) 1_555 1_555 yes
C22 C23 1.36(2) 1_555 1_555 yes
C22 H22 0.957 1_555 1_555 no
C23 C24 1.39(2) 1_555 1_555 yes
C23 H23 0.955 1_555 1_555 no
C24 H24 0.940 1_555 1_555 no
C25 C26 1.42(2) 1_555 1_555 yes

loop_
_geom_contact_atom_site_label_1
_geom_contact_atom_site_label_2
_geom_contact_distance
_geom_contact_site_symmetry_1
_geom_contact_site_symmetry_2
_geom_contact_publ_flag
PT1 N5 3.39(1) 1_555 1_555 ?
F1 N2 3.08(1) 1_555 3_556 ?
F1 C3 3.37(1) 1_555 3_556 ?
F1 C16 3.40(2) 1_555 3_556 ?
F1 O1 3.56(2) 1_555 3_656 ?
F1 O1 3.56(2) 1_555 3_556 ?
F2 C17 3.31(2) 1_555 2_546 ?
F2 C8 3.57(2) 1_555 3_657 ?
F3 C7 3.21(2) 1_555 2_646 ?
F4 O1 3.30(2) 1_555 3_556 ?
F4 C5 3.30(2) 1_555 2_546 ?
F4 C3 3.36(2) 1_555 3_556 ?
F4 C4 3.59(2) 1_555 3_556 ?
F5 O1 3.35(2) 1_555 3_556 ?
F5 C20 3.45(2) 1_555 3_557 ?
F5 C22 3.49(2) 1_555 3_557 ?
F6 O1 3.13(2) 1_555 3_656 ?
F6 C10 3.48(2) 1_555 3_657 ?
F6 C8 3.58(2) 1_555 3_657 ?
F7 O2 3.18(1) 1_555 1_455 ?
F7 C1 3.40(2) 1_555 3_556 ?
F7 C2 3.45(2) 1_555 3_556 ?
F8 O1 3.07(2) 1_555 3_656 ?
F8 C22 3.40(2) 1_555 3_657 ?
F8 C23 3.48(2) 1_555 3_657 ?
F8 C11 3.53(2) 1_555 3_657 ?
F8 C10 3.54(2) 1_555 3_657 ?
F9 C2 3.32(2) 1_555 3_556 ?
F9 O1 3.36(2) 1_555 3_656 ?
F9 N2 3.43(2) 1_555 3_556 ?
F9 C1 3.44(2) 1_555 3_556 ?
F10 C23 3.37(2) 1_555 3_557 ?
F10 C22 3.50(2) 1_555 3_557 ?
F10 C11 3.57(2) 1_555 3_657 ?
F11 C11 3.58(2) 1_555 3_657 ?
F12 C2 3.26(2) 1_555 3_656 ?
O1 C15 3.47(2) 1_555 1_655 ?
O1 C16 3.56(2) 1_555 1_655 ?
O2 N5 2.90(1) 1_555 1_655 ?
O2 N6 3.09(1) 1_555 1_655 ?
O2 C1 3.34(2) 1_555 3_656 ?
O2 C2 3.56(2) 1_555 3_656 ?
N3 C16 3.44(2) 1_555 1_655 ?
N4 C26 3.55(2) 1_555 1_655 ?
N4 N5 3.59(1) 1_555 1_655 ?
C3 C16 3.58(2) 1_555 1_655 ?
C8 C19 3.45(2) 1_555 1_655 ?
C9 C19 3.52(2) 1_555 1_655 ?
C9 C20 3.53(2) 1_555 1_655 ?
C10 C21 3.41(2) 1_555 1_655 ?
C11 C25 3.57(2) 1_555 1_655 ?
C13 C18 3.53(2) 1_555 1_655 ?
C13 C26 3.54(2) 1_555 1_655 ?
C14 C17 3.49(2) 1_555 1_655 ?
C14 C18 3.58(2) 1_555 1_655 ?
O1 N2 2.88(2) 1_555 1_555 ?
O2 N1 2.87(1) 1_555 1_555 ?
O2 N5 2.90(1) 1_555 1_655 ?
O2 N6 3.09(1) 1_555 1_655 ?
N1 N2 2.70(1) 1_555 1_555 ?
N1 O2 2.87(1) 1_555 1_555 ?
N1 N4 3.05(1) 1_555 1_555 ?
N2 N1 2.70(1) 1_555 1_555 ?
N2 O1 2.88(2) 1_555 1_555 ?
N2 N3 3.10(1) 1_555 1_555 ?
N3 N4 2.62(1) 1_555 1_555 ?
N3 C5 2.79(2) 1_555 1_555 ?
N3 N2 3.10(1) 1_555 1_555 ?
N4 N3 2.62(1) 1_555 1_555 ?
N4 C10 2.78(1) 1_555 1_555 ?
N4 N1 3.05(1) 1_555 1_555 ?
N5 N6 2.72(2) 1_555 1_555 ?
N5 C17 2.80(2) 1_555 1_555 ?
N5 O2 2.90(1) 1_555 1_455 ?
N6 N5 2.72(2) 1_555 1_555 ?
N6 C22 2.80(2) 1_555 1_555 ?
N6 O2 3.09(1) 1_555 1_455 ?
C3 C6 2.74(2) 1_555 1_555 ?
C4 C14 2.71(2) 1_555 1_555 ?
C5 N3 2.79(2) 1_555 1_555 ?
C6 C3 2.74(2) 1_555 1_555 ?
C6 C9 2.81(2) 1_555 1_555 ?
C7 C13 2.77(2) 1_555 1_555 ?
C8 C14 2.81(2) 1_555 1_555 ?
C9 C12 2.76(2) 1_555 1_555 ?
C9 C6 2.81(2) 1_555 1_555 ?
C10 N4 2.78(1) 1_555 1_555 ?
C11 C13 2.72(2) 1_555 1_555 ?
C12 C9 2.76(2) 1_555 1_555 ?
C13 C11 2.72(2) 1_555 1_555 ?
C13 C7 2.77(2) 1_555 1_555 ?
C14 C4 2.71(2) 1_555 1_555 ?
C14 C8 2.81(2) 1_555 1_555 ?
C15 C18 2.74(2) 1_555 1_555 ?
C16 C26 2.75(2) 1_555 1_555 ?
C17 N5 2.80(2) 1_555 1_555 ?
C18 C15 2.74(2) 1_555 1_555 ?
C18 C21 2.81(2) 1_555 1_555 ?
C19 C25 2.80(2) 1_555 1_555 ?
C20 C26 2.82(2) 1_555 1_555 ?
C21 C24 2.68(2) 1_555 1_555 ?
C21 C18 2.81(2) 1_555 1_555 ?
C22 N6 2.80(2) 1_555 1_555 ?
C23 C25 2.73(2) 1_555 1_555 ?
C24 C21 2.68(2) 1_555 1_555 ?
C25 C23 2.73(2) 1_555 1_555 ?
C25 C19 2.80(2) 1_555 1_555 ?
C26 C16 2.75(2) 1_555 1_555 ?
C26 C20 2.82(2) 1_555 1_555 ?

loop_
_geom_hbond_atom_site_label_D
_geom_hbond_atom_site_label_H
_geom_hbond_atom_site_label_A
_geom_hbond_site_symmetry_D
_geom_hbond_site_symmetry_H
_geom_hbond_site_symmetry_A
_geom_hbond_distance_DH
_geom_hbond_distance_HA
_geom_hbond_distance_DA
_geom_hbond_angle_DHA
_geom_hbond_publ_flag
N1 H1 F7 1_555 1_555 1_555 3.08(1) 0.952 2.347 133.752 yes
N1 H1 F12 1_555 1_555 1_555 3.08(1) 0.958 2.842 95.249 yes
N1 H2 O2 1_555 1_555 1_555 2.87(1) 0.957 1.955 159.824 yes
N2 H7 O1 1_555 1_555 1_555 2.88(1) 0.953 1.943 167.182 yes
N2 H7 F1 1_555 1_555 2_556 3.08(1) 0.953 2.865 93.872 yes
N2 H8 F9 1_555 1_555 2_556 3.43(1) 0.958 2.719 131.149 yes
O2 H25 N5 1_555 1_555 1_655 2.90(1) 0.988 2.12 ? yes
O2 H25 N6 1_555 1_555 1_655 3.09(1) 0.988 2.26 ? yes
